data_4023946
loop_
_publ_author_name
'Hidenori Murata'
'Paul M. Lahti'

_publ_contact_author_address
;
Department of Chemistry, University of Massachusetts, Amherst, MA 01003 USA
;
_publ_contact_author_email 'lahti@chem.umass.edu '
_publ_contact_author_fax '1-413-545-4490 '
_publ_contact_author_name 'Hidenori Murata, Paul M. Lahti'
_publ_contact_author_phone 1-413-545-4890
_publ_section_title
;
 Synthesis and Oxidation of Triarylamine Derivatives Bearing
 Hydrogen-Bonding Groups
;
_journal_name_full 'Journal of Organic Chemistry'
_journal_page_first 4974
_journal_page_last 4977
_journal_paper_doi 10.1021/jo070318a
_journal_volume 72
_journal_year 2007
_chemical_compound_source 'synthesis as described'
_chemical_formula_moiety 'C21 H19 N1 O4'
_chemical_formula_sum 'C21 H19 N O4'
_chemical_formula_weight 349.37
_chemical_name_systematic
;
 ?
;
_space_group_IT_number 14
_symmetry_cell_setting monoclinic
_symmetry_Int_Tables_number 14
_symmetry_space_group_name_Hall '-P 2yn'
_symmetry_space_group_name_H-M 'P 1 21/n 1'
_atom_sites_solution_hydrogens geom
_atom_sites_solution_primary direct
_atom_sites_solution_secondary difmap
_audit_conform_dict_location ftp://ftp.iucr.org/pub/cif_core.dic
_audit_conform_dict_name cif_core.dic
_audit_conform_dict_version 2.3
_audit_creation_date 2006-09-11T16:43:59-00:00
_audit_creation_method 'WinGX routine CIF_UPDATE'
_cell_angle_alpha 90
_cell_angle_beta 115.297(2)
_cell_angle_gamma 90
_cell_formula_units_Z 8
_cell_length_a 19.7880(9)
_cell_length_b 9.6912(5)
_cell_length_c 21.0268(12)
_cell_measurement_reflns_used 4645
_cell_measurement_temperature 293
_cell_measurement_theta_max 19.98
_cell_measurement_theta_min 0.998
_cell_measurement_wavelength 0.71073
_cell_volume 3645.6(3)
_computing_cell_refinement 'HKL Scalepack (Otwinowski & Minor 1997)'
_computing_data_collection 'Collect (Nonius BV, 1997-2000)'
_computing_data_reduction 'HKL Denzo and Scalepack (Otwinowski & Minor 1997)'
_computing_molecular_graphics 'Ortep-3 for Windows (Farrugia, 1997)'
_computing_publication_material 'WinGX publication routines (Farrugia, 1999)'
_computing_structure_refinement 'SHELXL-97 (Sheldrick, 1997)'
_computing_structure_solution 'SHELXS-86 (Sheldrick, 1986)'
_diffrn_ambient_temperature 293
_diffrn_detector 'CCD plate'
_diffrn_detector_area_resol_mean 9
_diffrn_measured_fraction_theta_full 0.892
_diffrn_measured_fraction_theta_max 0.892
_diffrn_measurement_device '95mm CCD camera on \k-goniostat'
_diffrn_measurement_device_type KappaCCD
_diffrn_measurement_method 'CCD rotation images, thick slices'
_diffrn_orient_matrix_type 'by Nonius Collect from scalepack cell'
_diffrn_orient_matrix_UB_11 -0.168345E-1
_diffrn_orient_matrix_UB_12 -0.671479E-1
_diffrn_orient_matrix_UB_13 0.263791E-1
_diffrn_orient_matrix_UB_21 0.529019E-1
_diffrn_orient_matrix_UB_22 -0.118442E-1
_diffrn_orient_matrix_UB_23 0.35626E-1
_diffrn_orient_matrix_UB_31 -0.65052E-2
_diffrn_orient_matrix_UB_32 0.774488E-1
_diffrn_orient_matrix_UB_33 0.283189E-1
_diffrn_radiation_monochromator graphite
_diffrn_radiation_probe x-ray
_diffrn_radiation_type MoK\a
_diffrn_radiation_wavelength 0.71073
_diffrn_reflns_av_R_equivalents 0.0415
_diffrn_reflns_av_unetI/netI 0.066
_diffrn_reflns_limit_h_max 21
_diffrn_reflns_limit_h_min -22
_diffrn_reflns_limit_k_max 11
_diffrn_reflns_limit_k_min -11
_diffrn_reflns_limit_l_max 22
_diffrn_reflns_limit_l_min -23
_diffrn_reflns_number 8791
_diffrn_reflns_theta_full 23.99
_diffrn_reflns_theta_max 23.99
_diffrn_reflns_theta_min 4.13
_diffrn_source 'Enraf Nonius FR590'
_exptl_absorpt_coefficient_mu 0.088
_exptl_absorpt_correction_type none
_exptl_crystal_colour colorless
_exptl_crystal_density_diffrn 1.273
_exptl_crystal_density_method 'not measured'
_exptl_crystal_description prism
_exptl_crystal_F_000 1472
_exptl_crystal_size_max 0.2
_exptl_crystal_size_mid 0.2
_exptl_crystal_size_min 0.2
_refine_diff_density_max 0.665
_refine_diff_density_min -0.233
_refine_diff_density_rms 0.044
_refine_ls_extinction_method none
_refine_ls_goodness_of_fit_ref 1.024
_refine_ls_hydrogen_treatment noref
_refine_ls_matrix_type full
_refine_ls_number_parameters 475
_refine_ls_number_reflns 5099
_refine_ls_number_restraints 0
_refine_ls_restrained_S_all 1.024
_refine_ls_R_factor_all 0.1139
_refine_ls_R_factor_gt 0.069
_refine_ls_shift/su_max 0.071
_refine_ls_shift/su_mean 0.004
_refine_ls_structure_factor_coef Fsqd
_refine_ls_weighting_details 'calc w=1/[\s^2^(Fo^2^)+(0.1077P)^2^+2.5540P] where P=(Fo^2^+2Fc^2^)/3'
_refine_ls_weighting_scheme calc
_refine_ls_wR_factor_gt 0.183
_refine_ls_wR_factor_ref 0.2243
_reflns_number_gt 3185
_reflns_number_total 5099
_reflns_threshold_expression >2sigma(I)
_cod_data_source_file jo070318asi20070215_024924.cif
_cod_data_source_block struct
_cod_original_sg_symbol_H-M 'P 21/n'
_cod_original_formula_sum 'C21 H19 N1 O4'
_cod_database_code 4023946

loop_
_symmetry_equiv_pos_as_xyz
'x, y, z'
'-x+1/2, y+1/2, -z+1/2'
'-x, -y, -z'
'x-1/2, -y-1/2, z-1/2'

loop_
_atom_site_label
_atom_site_type_symbol
_atom_site_fract_x
_atom_site_fract_y
_atom_site_fract_z
_atom_site_U_iso_or_equiv
_atom_site_adp_type
_atom_site_occupancy
_atom_site_symmetry_multiplicity
_atom_site_calc_flag
_atom_site_refinement_flags
_atom_site_disorder_assembly
_atom_site_disorder_group
O51 O 0.51644(16) 0.7345(3) 0.79456(14) 0.0697(8) Uani 1 1 d . . .
O52 O 0.43127(18) 0.7729(3) 0.68489(14) 0.0786(9) Uani 1 1 d . . .
H52 H 0.4548 0.8452 0.6913 0.118 Uiso 1 1 calc R . .
N9 N 0.67700(18) 0.5806(3) 0.76367(15) 0.0605(8) Uani 1 1 d . . .
O25 O 0.49053(17) 0.0209(3) 0.69946(14) 0.0745(8) Uani 1 1 d . . .
O26 O 0.57271(17) -0.0129(3) 0.81101(14) 0.0760(9) Uani 1 1 d . . .
H26 H 0.5515 -0.0879 0.8037 0.114 Uiso 1 1 calc R . .
O2 O 0.8578(2) 0.8446(4) 1.01594(16) 0.1016(12) Uani 1 1 d . . .
N35 N 0.32176(18) 0.1832(3) 0.72981(16) 0.0614(9) Uani 1 1 d . . .
O42 O 0.1182(2) -0.0507(4) 0.47734(17) 0.1170(14) Uani 1 1 d . . .
C22 C 0.6382(2) 0.2414(4) 0.81845(19) 0.0563(10) Uani 1 1 d . . .
H22 H 0.6579 0.1837 0.8575 0.068 Uiso 1 1 calc R . .
O16 O 0.6232(2) 0.8142(4) 0.50283(18) 0.1082(12) Uani 1 1 d . . .
C21 C 0.5470(2) 0.2870(4) 0.70155(19) 0.0529(9) Uani 1 1 d . . .
H21 H 0.505 0.2608 0.6615 0.064 Uiso 1 1 calc R . .
C23 C 0.57610(19) 0.1978(3) 0.75857(18) 0.0491(9) Uani 1 1 d . . .
C45 C 0.4250(2) 0.3415(4) 0.78810(19) 0.0530(9) Uani 1 1 d . . .
H45 H 0.4476 0.2786 0.8245 0.064 Uiso 1 1 calc R . .
C37 C 0.2031(2) 0.0699(4) 0.66053(19) 0.0598(10) Uani 1 1 d . . .
H37 H 0.1926 0.0729 0.6996 0.072 Uiso 1 1 calc R . .
C48 C 0.4586(2) 0.4664(4) 0.79034(19) 0.0531(9) Uani 1 1 d . . .
H48 H 0.5038 0.487 0.8282 0.064 Uiso 1 1 calc R . .
C18 C 0.64267(19) 0.4550(4) 0.76307(18) 0.0500(9) Uani 1 1 d . . .
C20 C 0.5791(2) 0.4128(4) 0.70336(18) 0.0529(9) Uani 1 1 d . . .
H20 H 0.5586 0.4711 0.6646 0.063 Uiso 1 1 calc R . .
O28 O 0.4158(3) -0.1513(5) 0.9691(2) 0.1298(15) Uani 1 1 d . . .
C19 C 0.6705(2) 0.3669(4) 0.82092(19) 0.0571(10) Uani 1 1 d . . .
H19 H 0.7115 0.3939 0.8616 0.069 Uiso 1 1 calc R . .
C8 C 0.7254(2) 0.6462(4) 0.82859(18) 0.0540(9) Uani 1 1 d . . .
C49 C 0.4262(2) 0.5625(4) 0.73690(18) 0.0511(9) Uani 1 1 d . . .
C40 C 0.1517(2) 0.0091(4) 0.59862(19) 0.0616(10) Uani 1 1 d . . .
H40 H 0.1079 -0.0292 0.5971 0.074 Uiso 1 1 calc R . .
C46 C 0.3243(2) 0.4049(4) 0.6782(2) 0.0654(11) Uani 1 1 d . . .
H46 H 0.2787 0.3855 0.6406 0.079 Uiso 1 1 calc R . .
C44 C 0.3568(2) 0.3077(4) 0.73164(19) 0.0545(9) Uani 1 1 d . . .
C36 C 0.2681(2) 0.1248(4) 0.6651(2) 0.0583(10) Uani 1 1 d . . .
C7 C 0.7004(2) 0.6764(4) 0.8786(2) 0.0678(11) Uani 1 1 d . . .
H7 H 0.6519 0.6527 0.8708 0.081 Uiso 1 1 calc R . .
C6 C 0.7973(2) 0.6821(4) 0.8414(2) 0.0641(11) Uani 1 1 d . . .
H6 H 0.8153 0.6624 0.8081 0.077 Uiso 1 1 calc R . .
C34 C 0.3428(2) 0.1015(4) 0.7920(2) 0.0592(10) Uani 1 1 d . . .
C50 C 0.4617(2) 0.6951(4) 0.7410(2) 0.0551(9) Uani 1 1 d . . .
C47 C 0.3588(2) 0.5289(4) 0.6805(2) 0.0633(11) Uani 1 1 d . . .
H47 H 0.3369 0.5914 0.6438 0.076 Uiso 1 1 calc R . .
C10 C 0.6637(2) 0.6476(4) 0.69886(19) 0.0588(10) Uani 1 1 d . . .
C4 C 0.7462(2) 0.7412(5) 0.9398(2) 0.0739(12) Uani 1 1 d . . .
H4 H 0.7284 0.7609 0.9732 0.089 Uiso 1 1 calc R . .
C3 C 0.8178(2) 0.7775(4) 0.9527(2) 0.0693(12) Uani 1 1 d . . .
C24 C 0.5434(2) 0.0626(4) 0.75414(19) 0.0558(9) Uani 1 1 d . . .
C11 C 0.6311(3) 0.7741(4) 0.6828(2) 0.0767(12) Uani 1 1 d . . .
H11 H 0.6184 0.8212 0.7146 0.092 Uiso 1 1 calc R . .
C5 C 0.8433(2) 0.7477(5) 0.9036(2) 0.0740(12) Uani 1 1 d . . .
H5 H 0.8919 0.7714 0.9118 0.089 Uiso 1 1 calc R . .
C14 C 0.6168(3) 0.8339(5) 0.6156(3) 0.0803(13) Uani 1 1 d . . .
H14 H 0.5946 0.9204 0.6033 0.096 Uiso 1 1 calc R . .
C41 C 0.1652(3) 0.0056(5) 0.5408(2) 0.0756(12) Uani 1 1 d . . .
C13 C 0.6698(3) 0.6406(5) 0.5873(3) 0.0863(14) Uani 1 1 d . . .
H13 H 0.6838 0.5945 0.556 0.104 Uiso 1 1 calc R . .
C38 C 0.2807(3) 0.1220(6) 0.6051(3) 0.0996(17) Uani 1 1 d . . .
H38 H 0.3244 0.1599 0.6063 0.12 Uiso 1 1 calc R . .
C43 C 0.0591(3) -0.1312(5) 0.4717(2) 0.0911(15) Uani 1 1 d . . .
H43A H 0.0767 -0.205 0.5052 0.137 Uiso 1 1 calc R . .
H43B H 0.0354 -0.1689 0.425 0.137 Uiso 1 1 calc R . .
H43C H 0.0238 -0.0762 0.4807 0.137 Uiso 1 1 calc R . .
C33 C 0.3347(3) 0.1472(5) 0.8495(2) 0.0869(15) Uani 1 1 d . . .
H33 H 0.3135 0.2333 0.8489 0.104 Uiso 1 1 calc R . .
C12 C 0.6836(3) 0.5843(5) 0.6512(2) 0.0752(12) Uani 1 1 d . . .
H12 H 0.7076 0.4993 0.6629 0.09 Uiso 1 1 calc R . .
C32 C 0.3726(3) -0.0283(5) 0.7950(2) 0.0800(13) Uani 1 1 d . . .
H32 H 0.3773 -0.0617 0.7556 0.096 Uiso 1 1 calc R . .
C39 C 0.2294(3) 0.0641(6) 0.5441(3) 0.116(2) Uani 1 1 d . . .
H39 H 0.2385 0.0645 0.5042 0.139 Uiso 1 1 calc R . .
C29 C 0.3897(3) -0.0629(6) 0.9104(3) 0.0884(14) Uani 1 1 d . . .
C17 C 0.5893(4) 0.9374(7) 0.4821(3) 0.121(2) Uani 1 1 d . . .
H17A H 0.5477 0.9435 0.4941 0.181 Uiso 1 1 calc R . .
H17B H 0.5718 0.9465 0.4321 0.181 Uiso 1 1 calc R . .
H17C H 0.6242 1.0099 0.5052 0.181 Uiso 1 1 calc R . .
C31 C 0.3955(3) -0.1095(6) 0.8534(3) 0.0970(16) Uani 1 1 d . . .
H31 H 0.415 -0.1968 0.8534 0.116 Uiso 1 1 calc R . .
C15 C 0.6360(3) 0.7626(5) 0.5707(2) 0.0772(13) Uani 1 1 d . . .
C1 C 0.9342(3) 0.8687(8) 1.0358(3) 0.136(3) Uani 1 1 d . . .
H1A H 0.9575 0.7851 1.0308 0.204 Uiso 1 1 calc R . .
H1B H 0.9574 0.8985 1.084 0.204 Uiso 1 1 calc R . .
H1C H 0.9398 0.939 1.0063 0.204 Uiso 1 1 calc R . .
C30 C 0.3587(3) 0.0627(6) 0.9108(2) 0.0949(17) Uani 1 1 d . . .
H30 H 0.3533 0.0926 0.9504 0.114 Uiso 1 1 calc R . .
C27 C 0.4081(5) -0.1131(9) 1.0287(3) 0.154(3) Uani 1 1 d . . .
H27A H 0.4403 -0.0363 1.0504 0.232 Uiso 1 1 calc R . .
H27B H 0.4214 -0.1892 1.061 0.232 Uiso 1 1 calc R . .
H27C H 0.3572 -0.0872 1.0162 0.232 Uiso 1 1 calc R . .

loop_
_atom_site_aniso_label
_atom_site_aniso_U_11
_atom_site_aniso_U_22
_atom_site_aniso_U_33
_atom_site_aniso_U_23
_atom_site_aniso_U_13
_atom_site_aniso_U_12
O51 0.0682(17) 0.0560(17) 0.0715(18) 0.0033(14) 0.0170(15) -0.0159(14)
O52 0.098(2) 0.0582(18) 0.0662(18) 0.0056(14) 0.0220(16) -0.0232(16)
N9 0.075(2) 0.0485(18) 0.0529(18) 0.0032(14) 0.0226(16) -0.0147(16)
O25 0.086(2) 0.0605(17) 0.0631(17) 0.0027(14) 0.0183(15) -0.0233(15)
O26 0.092(2) 0.0547(17) 0.0685(18) 0.0091(14) 0.0215(15) -0.0213(15)
O2 0.096(2) 0.121(3) 0.0655(19) -0.0162(18) 0.0130(17) -0.039(2)
N35 0.072(2) 0.0472(18) 0.063(2) -0.0062(15) 0.0267(17) -0.0158(16)
O42 0.128(3) 0.148(4) 0.077(2) -0.047(2) 0.046(2) -0.069(3)
C22 0.060(2) 0.050(2) 0.056(2) 0.0118(17) 0.0223(19) 0.0003(19)
O16 0.149(3) 0.095(3) 0.087(2) 0.014(2) 0.056(2) -0.001(2)
C21 0.050(2) 0.052(2) 0.055(2) -0.0006(17) 0.0211(17) -0.0047(18)
C23 0.053(2) 0.043(2) 0.057(2) 0.0009(17) 0.0283(18) -0.0023(17)
C45 0.053(2) 0.047(2) 0.058(2) 0.0035(17) 0.0235(18) 0.0021(18)
C37 0.063(2) 0.064(2) 0.053(2) 0.0053(19) 0.0265(19) -0.003(2)
C48 0.052(2) 0.049(2) 0.059(2) -0.0062(18) 0.0247(18) -0.0044(18)
C18 0.054(2) 0.043(2) 0.054(2) 0.0025(16) 0.0252(17) -0.0035(17)
C20 0.056(2) 0.048(2) 0.052(2) 0.0078(17) 0.0207(18) -0.0009(18)
O28 0.147(4) 0.129(3) 0.099(3) 0.029(3) 0.040(3) -0.009(3)
C19 0.056(2) 0.052(2) 0.055(2) 0.0038(18) 0.0164(18) -0.0065(19)
C8 0.060(2) 0.043(2) 0.054(2) 0.0046(17) 0.0184(18) -0.0032(18)
C49 0.054(2) 0.046(2) 0.057(2) -0.0024(17) 0.0262(18) -0.0039(17)
C40 0.057(2) 0.066(3) 0.056(2) 0.0074(19) 0.0187(19) -0.004(2)
C46 0.062(2) 0.058(3) 0.062(2) 0.000(2) 0.0135(19) -0.010(2)
C44 0.059(2) 0.048(2) 0.062(2) -0.0080(18) 0.0316(19) -0.0061(18)
C36 0.066(2) 0.045(2) 0.065(2) -0.0101(18) 0.030(2) -0.0121(19)
C7 0.056(2) 0.078(3) 0.067(3) -0.011(2) 0.023(2) -0.012(2)
C6 0.060(3) 0.068(3) 0.069(3) 0.007(2) 0.031(2) -0.007(2)
C34 0.062(2) 0.053(2) 0.065(2) -0.009(2) 0.029(2) -0.017(2)
C50 0.059(2) 0.047(2) 0.059(2) 0.0028(19) 0.025(2) -0.0043(19)
C47 0.066(2) 0.054(2) 0.061(2) 0.0070(19) 0.018(2) -0.010(2)
C10 0.064(2) 0.050(2) 0.058(2) 0.0025(19) 0.0223(19) -0.014(2)
C4 0.072(3) 0.085(3) 0.063(3) -0.012(2) 0.027(2) -0.009(2)
C3 0.071(3) 0.067(3) 0.053(2) 0.003(2) 0.011(2) -0.014(2)
C24 0.064(2) 0.049(2) 0.054(2) 0.0058(19) 0.025(2) -0.0055(19)
C11 0.085(3) 0.061(3) 0.075(3) 0.005(2) 0.026(2) -0.004(2)
C5 0.053(2) 0.085(3) 0.074(3) 0.008(2) 0.018(2) -0.019(2)
C14 0.081(3) 0.053(3) 0.094(3) 0.018(2) 0.025(3) 0.000(2)
C41 0.082(3) 0.078(3) 0.072(3) -0.023(2) 0.037(2) -0.027(3)
C13 0.114(4) 0.074(3) 0.080(3) 0.000(3) 0.051(3) -0.010(3)
C38 0.104(4) 0.120(4) 0.100(4) -0.048(3) 0.069(3) -0.054(3)
C43 0.089(3) 0.093(4) 0.067(3) -0.010(2) 0.009(2) -0.015(3)
C33 0.122(4) 0.069(3) 0.088(3) -0.016(3) 0.062(3) -0.029(3)
C12 0.096(3) 0.067(3) 0.070(3) -0.001(2) 0.043(2) -0.013(2)
C32 0.090(3) 0.074(3) 0.082(3) 0.009(3) 0.042(3) 0.005(3)
C39 0.136(5) 0.144(5) 0.097(4) -0.061(4) 0.080(4) -0.071(4)
C29 0.090(3) 0.080(4) 0.085(4) 0.009(3) 0.029(3) -0.016(3)
C17 0.148(5) 0.107(5) 0.097(4) 0.030(4) 0.042(4) 0.023(4)
C31 0.104(4) 0.094(4) 0.090(4) 0.013(3) 0.039(3) 0.008(3)
C15 0.091(3) 0.083(3) 0.058(3) -0.010(2) 0.031(2) -0.022(3)
C1 0.093(4) 0.171(6) 0.097(4) -0.007(4) -0.004(3) -0.055(4)
C30 0.123(4) 0.103(4) 0.070(3) -0.025(3) 0.052(3) -0.041(4)
C27 0.192(7) 0.203(8) 0.080(4) 0.008(4) 0.070(5) -0.039(6)

loop_
_atom_type_symbol
_atom_type_number_in_cell
C 168
H 152
N 8
O 32

loop_
_geom_angle_atom_site_label_1
_geom_angle_atom_site_label_2
_geom_angle_atom_site_label_3
_geom_angle
_geom_angle_site_symmetry_1
_geom_angle_site_symmetry_3
_geom_angle_publ_flag
C50 O52 H52 109.5 . . ?
C18 N9 C10 119.9(3) . . ?
C18 N9 C8 121.3(3) . . ?
C10 N9 C8 118.8(3) . . ?
C24 O26 H26 109.5 . . ?
C3 O2 C1 117.7(4) . . ?
C44 N35 C34 120.7(3) . . ?
C44 N35 C36 121.9(3) . . ?
C34 N35 C36 117.2(3) . . ?
C43 O42 C41 120.7(4) . . ?
C19 C22 C23 121.4(3) . . ?
C19 C22 H22 119.3 . . ?
C23 C22 H22 119.3 . . ?
C17 O16 C15 119.0(4) . . ?
C20 C21 C23 120.9(3) . . ?
C20 C21 H21 119.5 . . ?
C23 C21 H21 119.5 . . ?
C21 C23 C22 118.1(3) . . ?
C21 C23 C24 119.9(3) . . ?
C22 C23 C24 121.9(3) . . ?
C48 C45 C44 120.8(3) . . ?
C48 C45 H45 119.6 . . ?
C44 C45 H45 119.6 . . ?
C36 C37 C40 121.6(4) . . ?
C36 C37 H37 119.2 . . ?
C40 C37 H37 119.2 . . ?
C45 C48 C49 121.0(3) . . ?
C45 C48 H48 119.5 . . ?
C49 C48 H48 119.5 . . ?
N9 C18 C19 121.3(3) . . ?
N9 C18 C20 120.6(3) . . ?
C19 C18 C20 118.1(3) . . ?
C21 C20 C18 120.8(3) . . ?
C21 C20 H20 119.6 . . ?
C18 C20 H20 119.6 . . ?
C27 O28 C29 119.5(6) . . ?
C22 C19 C18 120.6(3) . . ?
C22 C19 H19 119.7 . . ?
C18 C19 H19 119.7 . . ?
C7 C8 C6 118.6(4) . . ?
C7 C8 N9 120.6(3) . . ?
C6 C8 N9 120.7(4) . . ?
C48 C49 C47 118.4(3) . . ?
C48 C49 C50 120.2(3) . . ?
C47 C49 C50 121.4(3) . . ?
C41 C40 C37 120.2(4) . . ?
C41 C40 H40 119.9 . . ?
C37 C40 H40 119.9 . . ?
C47 C46 C44 120.8(4) . . ?
C47 C46 H46 119.6 . . ?
C44 C46 H46 119.6 . . ?
N35 C44 C46 120.9(3) . . ?
N35 C44 C45 121.1(3) . . ?
C46 C44 C45 118.0(3) . . ?
C37 C36 C38 117.4(4) . . ?
C37 C36 N35 121.1(3) . . ?
C38 C36 N35 121.4(4) . . ?
C4 C7 C8 120.5(4) . . ?
C4 C7 H7 119.8 . . ?
C8 C7 H7 119.8 . . ?
C8 C6 C5 120.4(4) . . ?
C8 C6 H6 119.8 . . ?
C5 C6 H6 119.8 . . ?
C33 C34 C32 117.9(4) . . ?
C33 C34 N35 122.2(4) . . ?
C32 C34 N35 119.9(4) . . ?
O51 C50 O52 121.8(3) . . ?
O51 C50 C49 122.5(3) . . ?
O52 C50 C49 115.6(3) . . ?
C46 C47 C49 121.0(4) . . ?
C46 C47 H47 119.5 . . ?
C49 C47 H47 119.5 . . ?
C11 C10 C12 118.4(4) . . ?
C11 C10 N9 121.5(4) . . ?
C12 C10 N9 120.1(4) . . ?
C3 C4 C7 121.2(4) . . ?
C3 C4 H4 119.4 . . ?
C7 C4 H4 119.4 . . ?
C5 C3 C4 118.9(4) . . ?
C5 C3 O2 125.7(4) . . ?
C4 C3 O2 115.4(4) . . ?
O25 C24 O26 122.2(3) . . ?
O25 C24 C23 121.9(3) . . ?
O26 C24 C23 115.9(3) . . ?
C10 C11 C14 118.8(4) . . ?
C10 C11 H11 120.6 . . ?
C14 C11 H11 120.6 . . ?
C3 C5 C6 120.5(4) . . ?
C3 C5 H5 119.8 . . ?
C6 C5 H5 119.8 . . ?
C15 C14 C11 119.0(4) . . ?
C15 C14 H14 120.5 . . ?
C11 C14 H14 120.5 . . ?
C40 C41 C39 118.8(4) . . ?
C40 C41 O42 124.9(4) . . ?
C39 C41 O42 116.3(4) . . ?
C15 C13 C12 118.7(5) . . ?
C15 C13 H13 120.6 . . ?
C12 C13 H13 120.6 . . ?
C39 C38 C36 120.7(4) . . ?
C39 C38 H38 119.7 . . ?
C36 C38 H38 119.7 . . ?
O42 C43 H43A 109.5 . . ?
O42 C43 H43B 109.5 . . ?
H43A C43 H43B 109.5 . . ?
O42 C43 H43C 109.5 . . ?
H43A C43 H43C 109.5 . . ?
H43B C43 H43C 109.5 . . ?
C34 C33 C30 119.7(5) . . ?
C34 C33 H33 120.2 . . ?
C30 C33 H33 120.2 . . ?
C13 C12 C10 122.8(5) . . ?
C13 C12 H12 118.6 . . ?
C10 C12 H12 118.6 . . ?
C31 C32 C34 122.6(5) . . ?
C31 C32 H32 118.7 . . ?
C34 C32 H32 118.7 . . ?
C41 C39 C38 121.2(4) . . ?
C41 C39 H39 119.4 . . ?
C38 C39 H39 119.4 . . ?
C31 C29 C30 121.4(5) . . ?
C31 C29 O28 116.3(5) . . ?
C30 C29 O28 122.3(5) . . ?
O16 C17 H17A 109.5 . . ?
O16 C17 H17B 109.5 . . ?
H17A C17 H17B 109.5 . . ?
O16 C17 H17C 109.5 . . ?
H17A C17 H17C 109.5 . . ?
H17B C17 H17C 109.5 . . ?
C29 C31 C32 119.5(5) . . ?
C29 C31 H31 120.3 . . ?
C32 C31 H31 120.3 . . ?
C13 C15 C14 122.2(4) . . ?
C13 C15 O16 115.3(4) . . ?
C14 C15 O16 122.5(5) . . ?
O2 C1 H1A 109.5 . . ?
O2 C1 H1B 109.5 . . ?
H1A C1 H1B 109.5 . . ?
O2 C1 H1C 109.5 . . ?
H1A C1 H1C 109.5 . . ?
H1B C1 H1C 109.5 . . ?
C29 C30 C33 118.9(5) . . ?
C29 C30 H30 120.5 . . ?
C33 C30 H30 120.5 . . ?
O28 C27 H27A 109.5 . . ?
O28 C27 H27B 109.5 . . ?
H27A C27 H27B 109.5 . . ?
O28 C27 H27C 109.5 . . ?
H27A C27 H27C 109.5 . . ?
H27B C27 H27C 109.5 . . ?

loop_
_geom_bond_atom_site_label_1
_geom_bond_atom_site_label_2
_geom_bond_distance
_geom_bond_site_symmetry_2
_geom_bond_publ_flag
O51 C50 1.243(4) . ?
O52 C50 1.310(4) . ?
O52 H52 0.82 . ?
N9 C18 1.392(4) . ?
N9 C10 1.429(4) . ?
N9 C8 1.438(4) . ?
O25 C24 1.245(4) . ?
O26 C24 1.307(4) . ?
O26 H26 0.82 . ?
O2 C3 1.385(5) . ?
O2 C1 1.404(6) . ?
N35 C44 1.384(5) . ?
N35 C34 1.430(5) . ?
N35 C36 1.436(5) . ?
O42 C43 1.367(6) . ?
O42 C41 1.372(5) . ?
C22 C19 1.365(5) . ?
C22 C23 1.397(5) . ?
C22 H22 0.93 . ?
O16 C17 1.347(6) . ?
O16 C15 1.428(5) . ?
C21 C20 1.368(5) . ?
C21 C23 1.388(5) . ?
C21 H21 0.93 . ?
C23 C24 1.447(5) . ?
C45 C48 1.373(5) . ?
C45 C44 1.403(5) . ?
C45 H45 0.93 . ?
C37 C36 1.356(5) . ?
C37 C40 1.395(5) . ?
C37 H37 0.93 . ?
C48 C49 1.387(5) . ?
C48 H48 0.93 . ?
C18 C19 1.392(5) . ?
C18 C20 1.406(5) . ?
C20 H20 0.93 . ?
O28 C27 1.377(7) . ?
O28 C29 1.406(6) . ?
C19 H19 0.93 . ?
C8 C7 1.371(5) . ?
C8 C6 1.376(5) . ?
C49 C47 1.393(5) . ?
C49 C50 1.450(5) . ?
C40 C41 1.352(5) . ?
C40 H40 0.93 . ?
C46 C47 1.373(5) . ?
C46 C44 1.395(5) . ?
C46 H46 0.93 . ?
C36 C38 1.388(6) . ?
C7 C4 1.370(5) . ?
C7 H7 0.93 . ?
C6 C5 1.388(6) . ?
C6 H6 0.93 . ?
C34 C33 1.361(6) . ?
C34 C32 1.379(6) . ?
C47 H47 0.93 . ?
C10 C11 1.358(6) . ?
C10 C12 1.369(6) . ?
C4 C3 1.370(6) . ?
C4 H4 0.93 . ?
C3 C5 1.360(6) . ?
C11 C14 1.439(6) . ?
C11 H11 0.93 . ?
C5 H5 0.93 . ?
C14 C15 1.349(6) . ?
C14 H14 0.93 . ?
C41 C39 1.367(6) . ?
C13 C15 1.330(7) . ?
C13 C12 1.366(6) . ?
C13 H13 0.93 . ?
C38 C39 1.370(6) . ?
C38 H38 0.93 . ?
C43 H43A 0.96 . ?
C43 H43B 0.96 . ?
C43 H43C 0.96 . ?
C33 C30 1.427(7) . ?
C33 H33 0.93 . ?
C12 H12 0.93 . ?
C32 C31 1.363(6) . ?
C32 H32 0.93 . ?
C39 H39 0.93 . ?
C29 C31 1.331(7) . ?
C29 C30 1.365(7) . ?
C17 H17A 0.96 . ?
C17 H17B 0.96 . ?
C17 H17C 0.96 . ?
C31 H31 0.93 . ?
C1 H1A 0.96 . ?
C1 H1B 0.96 . ?
C1 H1C 0.96 . ?
C30 H30 0.93 . ?
C27 H27A 0.96 . ?
C27 H27B 0.96 . ?
C27 H27C 0.96 . ?
